data_4304242
loop_
_publ_author_name
'Jing Wang'
'Zhuojia Lin'
'Yong-Cong Ou'
'Nai-Liang Yang'
'Yue-Hua Zhang'
'Ming-Liang Tong'

_publ_section_title
;
Hydrothermal Synthesis, Structures, and Photoluminescent Properties of
Benzenepentacarboxylate Bridged Networks Incorporating Zinc(II)-Hydroxide
Clusters or Zinc(II)-Carboxylate Layers
;
_journal_name_full 'Inorganic Chemistry'
_journal_page_first 190
_journal_page_last 199
_journal_paper_doi 10.1021/ic701721t
_journal_volume 47
_journal_year 2008
_chemical_formula_sum 'C70 H44 N8 O25 Zn5'
_chemical_formula_weight 1723.98
_chemical_name_systematic
; 
 ? 
;
_space_group_IT_number 2
_symmetry_cell_setting triclinic
_symmetry_space_group_name_Hall '-P 1'
_symmetry_space_group_name_H-M 'P -1'
_atom_sites_solution_hydrogens geom
_atom_sites_solution_primary direct
_atom_sites_solution_secondary difmap
_audit_creation_method SHELXL-97
_cell_angle_alpha 72.3260(10)
_cell_angle_beta 83.7870(10)
_cell_angle_gamma 85.5960(10)
_cell_formula_units_Z 2
_cell_length_a 12.4083(8)
_cell_length_b 16.1136(10)
_cell_length_c 17.3138(11)
_cell_measurement_temperature 293(2)
_cell_volume 3275.5(4)
_computing_structure_refinement 'SHELXL-97 (Sheldrick, 1997)'
_computing_structure_solution 'SHELXS-97 (Sheldrick, 1990)'
_diffrn_ambient_temperature 293(2)
_diffrn_measured_fraction_theta_full 0.910
_diffrn_measured_fraction_theta_max 0.910
_diffrn_radiation_monochromator graphite
_diffrn_radiation_source 'fine-focus sealed tube'
_diffrn_radiation_type MoK\a
_diffrn_radiation_wavelength 0.71073
_diffrn_reflns_av_R_equivalents 0.0398
_diffrn_reflns_av_sigmaI/netI 0.0991
_diffrn_reflns_limit_h_max 15
_diffrn_reflns_limit_h_min -15
_diffrn_reflns_limit_k_max 17
_diffrn_reflns_limit_k_min -18
_diffrn_reflns_limit_l_max 21
_diffrn_reflns_limit_l_min -11
_diffrn_reflns_number 16539
_diffrn_reflns_theta_full 26.00
_diffrn_reflns_theta_max 26.00
_diffrn_reflns_theta_min 1.24
_exptl_absorpt_coefficient_mu 1.899
_exptl_absorpt_correction_T_max 0.8042
_exptl_absorpt_correction_T_min 0.6380
_exptl_crystal_density_diffrn 1.748
_exptl_crystal_density_method 'not measured'
_exptl_crystal_F_000 1740
_exptl_crystal_size_max 0.26
_exptl_crystal_size_mid 0.21
_exptl_crystal_size_min 0.12
_refine_diff_density_max 1.084
_refine_diff_density_min -0.563
_refine_diff_density_rms 0.120
_refine_ls_extinction_method none
_refine_ls_goodness_of_fit_ref 1.066
_refine_ls_hydrogen_treatment mixed
_refine_ls_matrix_type full
_refine_ls_number_parameters 988
_refine_ls_number_reflns 11732
_refine_ls_number_restraints 21
_refine_ls_restrained_S_all 1.121
_refine_ls_R_factor_all 0.1077
_refine_ls_R_factor_gt 0.0726
_refine_ls_shift/su_max 0.000
_refine_ls_shift/su_mean 0.000
_refine_ls_structure_factor_coef Fsqd
_refine_ls_weighting_details 'calc w=1/[\s^2^(Fo^2^)+(0.0678P)^2^+1.3442P] where P=(Fo^2^+2Fc^2^)/3'
_refine_ls_weighting_scheme calc
_refine_ls_wR_factor_gt 0.1489
_refine_ls_wR_factor_ref 0.1681
_reflns_number_gt 8316
_reflns_number_total 11732
_reflns_threshold_expression >2sigma(I)
_cod_data_source_file ic701721t-file004.cif
_cod_data_source_block znm
_cod_database_code 4304242

loop_
_symmetry_equiv_pos_as_xyz
'x, y, z'
'-x, -y, -z'

loop_
_atom_site_label
_atom_site_type_symbol
_atom_site_fract_x
_atom_site_fract_y
_atom_site_fract_z
_atom_site_U_iso_or_equiv
_atom_site_adp_type
_atom_site_occupancy
_atom_site_symmetry_multiplicity
_atom_site_calc_flag
_atom_site_refinement_flags
_atom_site_disorder_assembly
_atom_site_disorder_group
Zn1 Zn 0.00438(6) 0.83428(6) 0.28257(5) 0.0246(2) Uani 1 1 d . . .
Zn2 Zn 0.66998(7) 0.41037(6) 0.42603(5) 0.0276(2) Uani 1 1 d . . .
Zn3 Zn 0.74487(6) 0.46087(6) 0.15865(5) 0.0235(2) Uani 1 1 d . . .
Zn4 Zn 0.51990(7) 0.24473(6) 0.07521(5) 0.0245(2) Uani 1 1 d . . .
Zn5 Zn 1.16883(6) -0.01706(6) 0.46943(5) 0.0250(2) Uani 1 1 d . . .
O1 O 0.1543(4) 0.7838(3) 0.2814(3) 0.0323(13) Uani 1 1 d . . .
O2 O 0.1387(5) 0.6690(4) 0.3904(4) 0.060(2) Uani 1 1 d . . .
O3 O 0.3624(5) 0.6330(4) 0.4563(3) 0.0415(15) Uani 1 1 d . . .
O4 O 0.3128(5) 0.5009(4) 0.4628(3) 0.0432(15) Uani 1 1 d . . .
O5 O 0.5742(4) 0.5070(3) 0.3748(3) 0.0278(12) Uani 1 1 d . . .
O6 O 0.4874(4) 0.4113(4) 0.3392(3) 0.0391(14) Uani 1 1 d . . .
O7 O 0.6238(4) 0.5341(3) 0.1866(3) 0.0276(12) Uani 1 1 d . . .
O8 O 0.5053(4) 0.5218(4) 0.1039(3) 0.0374(14) Uani 1 1 d . . .
O9 O 0.4992(4) 0.7172(4) 0.0460(3) 0.0387(14) Uani 1 1 d . . .
O10 O 0.3266(5) 0.7124(4) 0.0279(3) 0.0387(14) Uani 1 1 d . . .
O11 O 0.7701(5) 0.3940(3) 0.2764(3) 0.0360(14) Uani 1 1 d . . .
O12 O 0.7030(4) 0.3020(3) 0.3913(3) 0.0281(12) Uani 1 1 d . . .
O13 O 0.9388(4) 0.2698(3) 0.4134(3) 0.0330(13) Uani 1 1 d . . .
O14 O 0.8886(4) 0.1385(3) 0.4880(3) 0.0286(12) Uani 1 1 d . . .
O15 O 1.0752(4) 0.0469(3) 0.3812(3) 0.0259(12) Uani 1 1 d . . .
O16 O 0.9243(4) -0.0213(3) 0.4394(3) 0.0250(12) Uani 1 1 d . . .
O17 O 0.9867(4) -0.0416(3) 0.2733(3) 0.0283(12) Uani 1 1 d . . .
O18 O 0.8507(6) -0.0190(4) 0.1957(5) 0.080(3) Uani 1 1 d . . .
O19 O 0.6114(4) 0.2280(3) 0.1651(3) 0.0291(13) Uani 1 1 d . . .
O20 O 0.6809(4) 0.3559(3) 0.1462(3) 0.0339(14) Uani 1 1 d . . .
O1W O -0.0161(4) 0.8024(4) 0.4112(3) 0.0365(14) Uani 1 1 d D . .
H1WA H 0.0209 0.7612 0.4418 0.044 Uiso 1 1 d RD . .
H1WB H 0.0046 0.8477 0.4198 0.044 Uiso 1 1 d RD . .
O2W O 0.8321(3) 0.4307(3) 0.4202(3) 0.0555(18) Uani 1 1 d D . .
H2WA H 0.8794 0.4097 0.3910 0.067 Uiso 1 1 d RD . .
H2WB H 0.7908 0.4504 0.4536 0.067 Uiso 1 1 d RD . .
O3W O 0.4603(3) 0.3712(3) 0.0676(3) 0.0543(18) Uani 1 1 d RD . .
H3WA H 0.4226 0.3585 0.1203 0.065 Uiso 1 1 d RD . .
H3WB H 0.5108 0.4065 0.0593 0.065 Uiso 1 1 d RD . .
O4W O 0.1570(13) 0.3975(10) 0.4515(10) 0.083(5) Uani 0.50 1 d P . .
O5W O 0.3597(11) 0.3443(9) 0.2606(7) 0.062(4) Uani 0.50 1 d PU . .
O6W O 0.1332(12) 0.3351(11) 0.3243(8) 0.080(5) Uani 0.50 1 d PU . .
O7W O -0.0352(17) 0.4825(15) 0.5171(15) 0.119(7) Uani 0.50 1 d P . .
N1 N -0.1251(5) 0.7632(4) 0.2808(4) 0.0336(16) Uani 1 1 d . . .
N2 N 0.0050(5) 0.8474(4) 0.1508(4) 0.0309(16) Uani 1 1 d . . .
N3 N 0.7853(5) 0.5083(4) 0.0328(4) 0.0258(14) Uani 1 1 d . . .
N4 N 0.8862(5) 0.5295(4) 0.1525(4) 0.0304(16) Uani 1 1 d . . .
N5 N 0.3805(5) 0.1800(4) 0.1356(4) 0.0318(16) Uani 1 1 d . . .
N6 N 0.5612(5) 0.1093(4) 0.0754(4) 0.0285(15) Uani 1 1 d . . .
N7 N 1.2787(5) 0.0804(4) 0.4560(4) 0.0334(16) Uani 1 1 d . . .
N8 N 1.3146(5) -0.0703(4) 0.4231(4) 0.0330(16) Uani 1 1 d . . .
C1 C 0.2807(5) 0.6679(4) 0.2870(4) 0.0201(16) Uani 1 1 d . . .
C2 C 0.3498(5) 0.6021(4) 0.3314(4) 0.0189(15) Uani 1 1 d . . .
C3 C 0.4311(5) 0.5614(4) 0.2912(4) 0.0172(15) Uani 1 1 d . . .
C4 C 0.4470(5) 0.5887(5) 0.2056(4) 0.0205(16) Uani 1 1 d . . .
C5 C 0.3807(5) 0.6574(5) 0.1623(4) 0.0213(16) Uani 1 1 d . . .
C6 C 0.2983(5) 0.6944(4) 0.2035(4) 0.0190(15) Uani 1 1 d . . .
H6 H 0.2533 0.7386 0.1737 0.023 Uiso 1 1 calc R . .
C7 C 0.1840(6) 0.7096(5) 0.3249(5) 0.0250(17) Uani 1 1 d . . .
C8 C 0.3395(6) 0.5756(6) 0.4239(5) 0.0299(19) Uani 1 1 d . . .
C9 C 0.5024(6) 0.4858(5) 0.3381(4) 0.0227(17) Uani 1 1 d . . .
C10 C 0.5307(5) 0.5438(4) 0.1609(4) 0.0190(15) Uani 1 1 d . . .
C11 C 0.4025(6) 0.6970(5) 0.0723(4) 0.0271(18) Uani 1 1 d . . .
C12 C 0.7996(5) 0.2403(4) 0.2963(4) 0.0165(15) Uani 1 1 d . . .
C13 C 0.8693(5) 0.1803(5) 0.3453(4) 0.0180(15) Uani 1 1 d . . .
C14 C 0.9080(5) 0.1041(4) 0.3278(4) 0.0170(15) Uani 1 1 d . . .
C15 C 0.8755(5) 0.0869(5) 0.2593(4) 0.0209(16) Uani 1 1 d . . .
C16 C 0.8056(6) 0.1459(5) 0.2120(4) 0.0234(17) Uani 1 1 d . . .
H16 H 0.7827 0.1339 0.1673 0.028 Uiso 1 1 calc R . .
C17 C 0.7675(5) 0.2228(4) 0.2281(4) 0.0194(16) Uani 1 1 d . . .
C18 C 0.7538(5) 0.3188(5) 0.3220(4) 0.0213(17) Uani 1 1 d . . .
C19 C 0.9010(5) 0.1982(5) 0.4210(4) 0.0234(17) Uani 1 1 d . . .
C20 C 0.9749(5) 0.0368(5) 0.3876(4) 0.0197(16) Uani 1 1 d . . .
C21 C 0.9061(6) 0.0030(5) 0.2392(5) 0.0301(19) Uani 1 1 d . . .
C22 C 0.6813(6) 0.2753(5) 0.1760(4) 0.0238(17) Uani 1 1 d . . .
C23 C 0.0699(7) 0.8880(5) 0.0871(5) 0.038(2) Uani 1 1 d . . .
H23 H 0.1327 0.9101 0.0963 0.045 Uiso 1 1 calc R . .
C24 C 0.0495(8) 0.8995(6) 0.0066(6) 0.050(3) Uani 1 1 d . . .
H24 H 0.0960 0.9310 -0.0362 0.060 Uiso 1 1 calc R . .
C25 C -0.0390(8) 0.8642(6) -0.0086(5) 0.047(3) Uani 1 1 d . . .
H25 H -0.0527 0.8699 -0.0617 0.057 Uiso 1 1 calc R . .
C26 C -0.1096(7) 0.8191(5) 0.0574(5) 0.036(2) Uani 1 1 d . . .
C27 C -0.0840(6) 0.8131(5) 0.1368(5) 0.0308(19) Uani 1 1 d . . .
C28 C -0.1535(6) 0.7664(5) 0.2056(5) 0.0308(19) Uani 1 1 d . . .
C29 C -0.1839(7) 0.7171(6) 0.3440(6) 0.044(2) Uani 1 1 d . . .
H29 H -0.1638 0.7131 0.3952 0.052 Uiso 1 1 calc R . .
C30 C -0.2752(8) 0.6730(6) 0.3402(6) 0.055(3) Uani 1 1 d . . .
H30 H -0.3140 0.6409 0.3875 0.066 Uiso 1 1 calc R . .
C31 C -0.3058(8) 0.6784(6) 0.2656(7) 0.054(3) Uani 1 1 d . . .
H31 H -0.3673 0.6512 0.2611 0.065 Uiso 1 1 calc R . .
C32 C -0.2437(7) 0.7255(6) 0.1954(6) 0.039(2) Uani 1 1 d . . .
C33 C -0.2675(8) 0.7333(6) 0.1140(7) 0.051(3) Uani 1 1 d . . .
H33 H -0.3284 0.7075 0.1064 0.061 Uiso 1 1 calc R . .
C34 C -0.2036(8) 0.7770(6) 0.0484(6) 0.046(2) Uani 1 1 d . . .
H34 H -0.2206 0.7801 -0.0034 0.055 Uiso 1 1 calc R . .
C35 C 0.7365(6) 0.4936(5) -0.0258(5) 0.033(2) Uani 1 1 d . . .
H35 H 0.6785 0.4571 -0.0114 0.040 Uiso 1 1 calc R . .
C36 C 0.7684(7) 0.5306(6) -0.1081(6) 0.048(2) Uani 1 1 d . . .
H36 H 0.7319 0.5194 -0.1478 0.057 Uiso 1 1 calc R . .
C37 C 0.8545(8) 0.5838(6) -0.1294(5) 0.047(3) Uani 1 1 d . . .
H37 H 0.8765 0.6091 -0.1842 0.056 Uiso 1 1 calc R . .
C38 C 0.9101(7) 0.6005(5) -0.0696(5) 0.039(2) Uani 1 1 d . . .
C39 C 0.8717(6) 0.5600(5) 0.0108(5) 0.0301(19) Uani 1 1 d . . .
C40 C 0.9249(6) 0.5717(5) 0.0757(5) 0.0285(18) Uani 1 1 d . . .
C41 C 0.9351(7) 0.5393(6) 0.2143(6) 0.041(2) Uani 1 1 d . . .
H41 H 0.9085 0.5112 0.2674 0.050 Uiso 1 1 calc R . .
C42 C 1.0261(7) 0.5913(6) 0.2010(7) 0.051(3) Uani 1 1 d . . .
H42 H 1.0585 0.5973 0.2449 0.061 Uiso 1 1 calc R . .
C43 C 1.0655(7) 0.6321(6) 0.1241(7) 0.050(3) Uani 1 1 d . . .
H43 H 1.1258 0.6658 0.1151 0.060 Uiso 1 1 calc R . .
C44 C 1.0160(6) 0.6240(5) 0.0573(6) 0.036(2) Uani 1 1 d . . .
C45 C 1.0516(7) 0.6637(6) -0.0253(6) 0.048(3) Uani 1 1 d . . .
H45 H 1.1120 0.6977 -0.0375 0.058 Uiso 1 1 calc R . .
C46 C 1.0018(7) 0.6541(6) -0.0859(6) 0.045(2) Uani 1 1 d . . .
H46 H 1.0266 0.6823 -0.1395 0.054 Uiso 1 1 calc R . .
C47 C 0.2923(7) 0.2140(7) 0.1683(5) 0.049(2) Uani 1 1 d . . .
H47 H 0.2891 0.2730 0.1640 0.058 Uiso 1 1 calc R . .
C48 C 0.2042(8) 0.1634(9) 0.2090(6) 0.073(4) Uani 1 1 d . . .
H48 H 0.1430 0.1888 0.2305 0.088 Uiso 1 1 calc R . .
C49 C 0.2099(9) 0.0772(9) 0.2164(6) 0.070(3) Uani 1 1 d . . .
H49 H 0.1524 0.0431 0.2439 0.084 Uiso 1 1 calc R . .
C50 C 0.2983(7) 0.0396(7) 0.1842(5) 0.046(2) Uani 1 1 d . . .
C51 C 0.3840(6) 0.0928(5) 0.1445(5) 0.033(2) Uani 1 1 d . . .
C52 C 0.4807(7) 0.0555(5) 0.1120(5) 0.033(2) Uani 1 1 d . . .
C53 C 0.6495(7) 0.0759(6) 0.0451(6) 0.047(2) Uani 1 1 d . . .
H53 H 0.7045 0.1130 0.0183 0.057 Uiso 1 1 calc R . .
C54 C 0.6648(10) -0.0114(7) 0.0511(7) 0.070(3) Uani 1 1 d . . .
H54 H 0.7301 -0.0328 0.0310 0.084 Uiso 1 1 calc R . .
C55 C 0.5836(10) -0.0656(7) 0.0866(7) 0.067(3) Uani 1 1 d . . .
H55 H 0.5915 -0.1243 0.0894 0.080 Uiso 1 1 calc R . .
C56 C 0.4874(9) -0.0326(6) 0.1192(6) 0.054(3) Uani 1 1 d . . .
C57 C 0.3985(11) -0.0838(7) 0.1595(7) 0.074(4) Uani 1 1 d . . .
H57 H 0.4030 -0.1429 0.1638 0.089 Uiso 1 1 calc R . .
C58 C 0.3084(10) -0.0510(8) 0.1916(7) 0.071(4) Uani 1 1 d . . .
H58 H 0.2526 -0.0873 0.2186 0.086 Uiso 1 1 calc R . .
C59 C 1.2596(8) 0.1543(6) 0.4747(6) 0.047(2) Uani 1 1 d . . .
H59 H 1.1910 0.1653 0.4980 0.056 Uiso 1 1 calc R . .
C60 C 1.3365(9) 0.2158(7) 0.4610(7) 0.067(3) Uani 1 1 d . . .
H60 H 1.3196 0.2669 0.4750 0.081 Uiso 1 1 calc R . .
C61 C 1.4384(8) 0.2009(6) 0.4266(6) 0.059(3) Uani 1 1 d . . .
H61 H 1.4907 0.2422 0.4162 0.071 Uiso 1 1 calc R . .
C62 C 1.4624(7) 0.1233(6) 0.4075(5) 0.043(2) Uani 1 1 d . . .
C63 C 1.3785(6) 0.0641(6) 0.4228(5) 0.035(2) Uani 1 1 d . . .
C64 C 1.3975(6) -0.0160(5) 0.4044(5) 0.0309(19) Uani 1 1 d . . .
C65 C 1.3323(7) -0.1478(6) 0.4103(5) 0.045(2) Uani 1 1 d . . .
H65 H 1.2760 -0.1860 0.4235 0.055 Uiso 1 1 calc R . .
C66 C 1.4329(8) -0.1739(7) 0.3778(6) 0.058(3) Uani 1 1 d . . .
H66 H 1.4433 -0.2288 0.3702 0.070 Uiso 1 1 calc R . .
C67 C 1.5157(8) -0.1175(7) 0.3572(6) 0.062(3) Uani 1 1 d . . .
H67 H 1.5821 -0.1334 0.3339 0.074 Uiso 1 1 calc R . .
C68 C 1.5006(7) -0.0363(6) 0.3710(6) 0.045(2) Uani 1 1 d . . .
C69 C 1.5833(8) 0.0234(8) 0.3554(7) 0.068(3) Uani 1 1 d . . .
H69 H 1.6512 0.0101 0.3324 0.082 Uiso 1 1 calc R . .
C70 C 1.5660(8) 0.0981(8) 0.3729(7) 0.070(3) Uani 1 1 d . . .
H70 H 1.6227 0.1357 0.3625 0.084 Uiso 1 1 calc R . .

loop_
_atom_site_aniso_label
_atom_site_aniso_U_11
_atom_site_aniso_U_22
_atom_site_aniso_U_33
_atom_site_aniso_U_23
_atom_site_aniso_U_13
_atom_site_aniso_U_12
Zn1 0.0229(4) 0.0211(5) 0.0328(5) -0.0130(4) -0.0047(4) 0.0044(4)
Zn2 0.0357(5) 0.0264(6) 0.0206(5) -0.0090(4) -0.0057(4) 0.0113(4)
Zn3 0.0227(4) 0.0198(5) 0.0269(5) -0.0068(4) -0.0010(3) 0.0030(4)
Zn4 0.0270(5) 0.0239(5) 0.0221(5) -0.0039(4) -0.0078(4) -0.0024(4)
Zn5 0.0187(4) 0.0298(6) 0.0253(5) -0.0063(4) -0.0031(3) 0.0003(4)
O1 0.028(3) 0.026(3) 0.037(3) -0.006(3) 0.003(2) 0.010(2)
O2 0.061(4) 0.044(4) 0.048(4) 0.010(3) 0.025(3) 0.024(3)
O3 0.064(4) 0.039(4) 0.023(3) -0.013(3) -0.003(3) 0.007(3)
O4 0.062(4) 0.029(4) 0.031(3) 0.000(3) 0.005(3) -0.001(3)
O5 0.029(3) 0.028(3) 0.025(3) -0.005(2) -0.011(2) 0.006(2)
O6 0.047(4) 0.021(4) 0.051(4) -0.009(3) -0.017(3) 0.007(3)
O7 0.025(3) 0.030(3) 0.032(3) -0.017(3) -0.008(2) 0.010(2)
O8 0.036(3) 0.049(4) 0.037(3) -0.028(3) -0.012(3) 0.012(3)
O9 0.033(3) 0.045(4) 0.026(3) 0.005(3) 0.001(2) 0.001(3)
O10 0.051(4) 0.039(4) 0.027(3) -0.007(3) -0.016(3) -0.002(3)
O11 0.068(4) 0.013(3) 0.028(3) -0.007(2) -0.013(3) 0.005(3)
O12 0.036(3) 0.027(3) 0.023(3) -0.013(2) -0.001(2) 0.009(2)
O13 0.044(3) 0.020(3) 0.038(3) -0.009(3) -0.010(3) -0.008(3)
O14 0.039(3) 0.029(3) 0.021(3) -0.010(2) -0.009(2) 0.001(2)
O15 0.022(3) 0.030(3) 0.023(3) -0.004(2) -0.002(2) 0.003(2)
O16 0.031(3) 0.020(3) 0.022(3) -0.004(2) 0.000(2) -0.001(2)
O17 0.031(3) 0.021(3) 0.036(3) -0.013(2) -0.010(2) 0.010(2)
O18 0.083(5) 0.064(5) 0.129(7) -0.070(5) -0.081(5) 0.045(4)
O19 0.033(3) 0.023(3) 0.031(3) -0.001(2) -0.019(2) -0.005(2)
O20 0.045(3) 0.012(3) 0.045(3) -0.004(3) -0.024(3) 0.001(2)
O1W 0.041(3) 0.032(3) 0.036(3) -0.006(3) -0.012(3) -0.006(3)
O2W 0.036(3) 0.082(5) 0.065(4) -0.047(4) -0.006(3) 0.006(3)
O3W 0.047(4) 0.036(4) 0.083(5) -0.019(4) -0.021(3) 0.012(3)
O4W 0.083(11) 0.090(13) 0.084(12) -0.038(10) -0.002(9) -0.004(9)
O5W 0.086(8) 0.068(8) 0.039(6) -0.014(6) -0.025(6) -0.032(6)
O6W 0.076(8) 0.106(9) 0.044(7) -0.004(7) 0.003(6) -0.016(7)
O7W 0.11(2) 0.111(18) 0.14(2) -0.058(16) 0.031(14) -0.050(13)
N1 0.037(4) 0.031(4) 0.036(4) -0.012(3) -0.007(3) -0.008(3)
N2 0.037(4) 0.028(4) 0.032(4) -0.017(3) -0.006(3) 0.009(3)
N3 0.023(3) 0.021(4) 0.035(4) -0.011(3) -0.002(3) -0.001(3)
N4 0.022(3) 0.034(4) 0.040(4) -0.017(3) -0.008(3) 0.004(3)
N5 0.031(4) 0.036(4) 0.027(4) -0.005(3) -0.005(3) -0.007(3)
N6 0.033(4) 0.026(4) 0.027(4) -0.007(3) -0.006(3) -0.001(3)
N7 0.033(4) 0.034(4) 0.033(4) -0.008(3) -0.003(3) -0.005(3)
N8 0.023(3) 0.034(4) 0.037(4) -0.005(3) 0.001(3) -0.004(3)
C1 0.021(3) 0.013(4) 0.025(4) -0.004(3) -0.002(3) 0.002(3)
C2 0.024(4) 0.019(4) 0.013(3) -0.005(3) -0.001(3) -0.001(3)
C3 0.018(3) 0.014(4) 0.020(4) -0.004(3) -0.005(3) -0.001(3)
C4 0.020(3) 0.025(4) 0.020(4) -0.013(3) -0.002(3) 0.000(3)
C5 0.023(4) 0.023(4) 0.017(4) -0.003(3) -0.006(3) -0.002(3)
C6 0.020(3) 0.010(4) 0.026(4) -0.004(3) -0.007(3) 0.003(3)
C7 0.024(4) 0.025(5) 0.025(4) -0.007(4) -0.005(3) 0.007(3)
C8 0.030(4) 0.032(5) 0.026(4) -0.011(4) -0.002(3) 0.015(4)
C9 0.023(4) 0.021(5) 0.019(4) -0.003(3) 0.002(3) 0.007(3)
C10 0.023(4) 0.011(4) 0.021(4) -0.002(3) 0.001(3) -0.005(3)
C11 0.043(5) 0.015(4) 0.024(4) -0.009(3) -0.003(4) 0.007(3)
C12 0.016(3) 0.018(4) 0.016(4) -0.005(3) -0.002(3) -0.003(3)
C13 0.021(3) 0.019(4) 0.012(3) -0.002(3) -0.001(3) -0.006(3)
C14 0.018(3) 0.011(4) 0.019(4) 0.001(3) -0.002(3) 0.001(3)
C15 0.021(3) 0.021(4) 0.023(4) -0.012(3) -0.001(3) 0.005(3)
C16 0.032(4) 0.024(4) 0.018(4) -0.011(3) -0.006(3) 0.007(3)
C17 0.027(4) 0.013(4) 0.018(4) -0.003(3) -0.004(3) 0.001(3)
C18 0.024(4) 0.021(5) 0.025(4) -0.012(3) -0.016(3) 0.007(3)
C19 0.019(3) 0.024(5) 0.026(4) -0.006(4) -0.006(3) 0.005(3)
C20 0.019(3) 0.018(4) 0.025(4) -0.012(3) -0.001(3) 0.002(3)
C21 0.036(4) 0.028(5) 0.027(4) -0.010(4) -0.007(3) 0.010(4)
C22 0.025(4) 0.031(5) 0.017(4) -0.010(3) -0.005(3) 0.008(3)
C23 0.033(4) 0.039(6) 0.044(5) -0.018(4) -0.005(4) 0.004(4)
C24 0.049(6) 0.058(7) 0.037(5) -0.010(5) -0.001(4) 0.013(5)
C25 0.057(6) 0.055(7) 0.035(5) -0.023(5) -0.016(5) 0.027(5)
C26 0.042(5) 0.028(5) 0.043(5) -0.016(4) -0.012(4) 0.015(4)
C27 0.035(4) 0.020(5) 0.040(5) -0.014(4) -0.010(4) 0.010(4)
C28 0.037(4) 0.019(5) 0.043(5) -0.018(4) -0.010(4) -0.001(4)
C29 0.053(6) 0.031(6) 0.052(6) -0.017(5) -0.005(5) -0.016(4)
C30 0.066(7) 0.044(7) 0.058(7) -0.017(5) 0.011(5) -0.027(5)
C31 0.045(6) 0.049(7) 0.076(8) -0.025(6) -0.009(5) -0.015(5)
C32 0.039(5) 0.028(5) 0.058(6) -0.022(5) -0.015(4) 0.003(4)
C33 0.057(6) 0.033(6) 0.075(8) -0.027(5) -0.032(6) 0.004(5)
C34 0.056(6) 0.044(6) 0.050(6) -0.028(5) -0.032(5) 0.015(5)
C35 0.035(4) 0.034(5) 0.031(5) -0.013(4) -0.002(4) 0.011(4)
C36 0.034(5) 0.063(7) 0.050(6) -0.024(5) -0.008(4) 0.013(5)
C37 0.056(6) 0.043(6) 0.030(5) 0.000(4) 0.000(4) 0.024(5)
C38 0.036(5) 0.032(5) 0.041(5) -0.005(4) 0.012(4) 0.009(4)
C39 0.023(4) 0.032(5) 0.035(5) -0.013(4) 0.001(3) 0.006(3)
C40 0.025(4) 0.015(4) 0.046(5) -0.011(4) -0.002(4) 0.001(3)
C41 0.035(5) 0.042(6) 0.049(6) -0.019(5) -0.002(4) 0.003(4)
C42 0.036(5) 0.049(7) 0.085(8) -0.045(6) -0.013(5) 0.002(5)
C43 0.026(4) 0.033(6) 0.101(9) -0.035(6) -0.007(5) 0.001(4)
C44 0.030(4) 0.020(5) 0.060(6) -0.017(4) 0.003(4) 0.004(4)
C45 0.031(5) 0.032(6) 0.074(7) -0.011(5) 0.014(5) -0.006(4)
C46 0.040(5) 0.033(6) 0.048(6) 0.004(5) 0.015(4) 0.001(4)
C47 0.037(5) 0.065(7) 0.042(5) -0.019(5) 0.007(4) 0.003(5)
C48 0.040(6) 0.123(12) 0.055(7) -0.031(8) 0.023(5) -0.012(7)
C49 0.066(8) 0.095(10) 0.045(6) -0.010(7) 0.009(5) -0.048(7)
C50 0.044(5) 0.065(8) 0.029(5) -0.008(5) 0.005(4) -0.034(5)
C51 0.032(4) 0.031(5) 0.032(5) 0.000(4) -0.007(3) -0.013(4)
C52 0.045(5) 0.027(5) 0.030(5) -0.005(4) -0.018(4) -0.005(4)
C53 0.033(5) 0.043(6) 0.066(7) -0.020(5) 0.000(4) 0.004(4)
C54 0.080(8) 0.040(7) 0.104(10) -0.045(7) -0.022(7) 0.033(6)
C55 0.083(8) 0.027(6) 0.097(9) -0.022(6) -0.034(7) 0.001(6)
C56 0.066(7) 0.029(6) 0.069(7) -0.011(5) -0.029(6) -0.001(5)
C57 0.109(10) 0.034(7) 0.071(8) 0.015(6) -0.028(8) -0.042(7)
C58 0.077(8) 0.076(10) 0.055(7) 0.004(6) -0.014(6) -0.048(7)
C59 0.047(5) 0.034(6) 0.061(7) -0.018(5) 0.003(5) -0.005(5)
C60 0.077(8) 0.045(7) 0.086(9) -0.028(6) -0.004(7) -0.009(6)
C61 0.061(7) 0.034(6) 0.079(8) -0.009(6) -0.001(6) -0.022(5)
C62 0.034(5) 0.037(6) 0.051(6) 0.000(5) 0.001(4) -0.015(4)
C63 0.028(4) 0.041(6) 0.028(4) 0.002(4) -0.006(3) -0.004(4)
C64 0.025(4) 0.036(5) 0.030(4) -0.009(4) -0.003(3) 0.003(4)
C65 0.042(5) 0.039(6) 0.053(6) -0.012(5) 0.002(4) -0.004(4)
C66 0.049(6) 0.056(7) 0.074(7) -0.036(6) 0.004(5) 0.016(5)
C67 0.036(5) 0.072(8) 0.065(7) -0.012(6) 0.011(5) 0.014(5)
C68 0.032(5) 0.040(6) 0.053(6) -0.005(5) 0.012(4) -0.001(4)
C69 0.043(6) 0.062(8) 0.087(9) -0.013(7) 0.028(6) -0.016(6)
C70 0.036(6) 0.082(9) 0.077(8) -0.001(7) 0.009(5) -0.030(6)

loop_
_atom_type_symbol
_atom_type_description
_atom_type_scat_dispersion_real
_atom_type_scat_dispersion_imag
_atom_type_scat_source
C C 0.0033 0.0016 'International Tables Vol C Tables 4.2.6.8 and 6.1.1.4'
H H 0.0000 0.0000 'International Tables Vol C Tables 4.2.6.8 and 6.1.1.4'
N N 0.0061 0.0033 'International Tables Vol C Tables 4.2.6.8 and 6.1.1.4'
O O 0.0106 0.0060 'International Tables Vol C Tables 4.2.6.8 and 6.1.1.4'
Zn Zn 0.2839 1.4301 'International Tables Vol C Tables 4.2.6.8 and 6.1.1.4'

loop_
_geom_angle_atom_site_label_1
_geom_angle_atom_site_label_2
_geom_angle_atom_site_label_3
_geom_angle
_geom_angle_site_symmetry_1
_geom_angle_site_symmetry_3
_geom_angle_publ_flag
O17 Zn1 O1 116.8(2) 1_465 . ?
O17 Zn1 N1 121.5(2) 1_465 . ?
O1 Zn1 N1 121.4(2) . . ?
O17 Zn1 O1W 90.4(2) 1_465 . ?
O1 Zn1 O1W 93.5(2) . . ?
N1 Zn1 O1W 91.9(2) . . ?
O17 Zn1 N2 97.4(2) 1_465 . ?
O1 Zn1 N2 89.7(2) . . ?
N1 Zn1 N2 77.6(3) . . ?
O1W Zn1 N2 169.2(2) . . ?
O5 Zn2 O3 113.1(2) . 2_666 ?
O5 Zn2 O12 125.2(2) . . ?
O3 Zn2 O12 104.3(2) 2_666 . ?
O5 Zn2 O2W 118.6(2) . . ?
O3 Zn2 O2W 99.9(2) 2_666 . ?
O12 Zn2 O2W 91.23(19) . . ?
O5 Zn2 H2WB 110.3 . . ?
O3 Zn2 H2WB 83.1 2_666 . ?
O12 Zn2 H2WB 112.7 . . ?
O2W Zn2 H2WB 24.5 . . ?
O7 Zn3 O20 106.7(2) . . ?
O7 Zn3 O11 95.0(2) . . ?
O20 Zn3 O11 89.9(2) . . ?
O7 Zn3 N3 107.6(2) . . ?
O20 Zn3 N3 91.2(2) . . ?
O11 Zn3 N3 156.0(2) . . ?
O7 Zn3 N4 105.7(2) . . ?
O20 Zn3 N4 147.7(2) . . ?
O11 Zn3 N4 88.4(2) . . ?
N3 Zn3 N4 78.0(2) . . ?
O19 Zn4 O9 150.4(2) . 2_665 ?
O19 Zn4 O3W 97.97(19) . . ?
O9 Zn4 O3W 83.5(2) 2_665 . ?
O19 Zn4 N5 101.9(2) . . ?
O9 Zn4 N5 107.2(2) 2_665 . ?
O3W Zn4 N5 97.4(2) . . ?
O19 Zn4 N6 89.6(2) . . ?
O9 Zn4 N6 91.7(2) 2_665 . ?
O3W Zn4 N6 171.6(2) . . ?
N5 Zn4 N6 77.4(2) . . ?
O19 Zn4 O10 92.5(2) . 2_665 ?
O9 Zn4 O10 58.12(19) 2_665 2_665 ?
O3W Zn4 O10 95.88(19) . 2_665 ?
N5 Zn4 O10 158.8(2) . 2_665 ?
N6 Zn4 O10 87.3(2) . 2_665 ?
O19 Zn4 C11 120.9(2) . 2_665 ?
O9 Zn4 C11 29.5(2) 2_665 2_665 ?
O3W Zn4 C11 87.8(2) . 2_665 ?
N5 Zn4 C11 135.7(2) . 2_665 ?
N6 Zn4 C11 91.4(2) . 2_665 ?
O10 Zn4 C11 28.7(2) 2_665 2_665 ?
O15 Zn5 O14 104.8(2) . 2_756 ?
O15 Zn5 O16 95.25(19) . 2_756 ?
O14 Zn5 O16 91.3(2) 2_756 2_756 ?
O15 Zn5 N7 98.8(2) . . ?
O14 Zn5 N7 156.0(2) 2_756 . ?
O16 Zn5 N7 91.0(2) 2_756 . ?
O15 Zn5 N8 112.0(2) . . ?
O14 Zn5 N8 89.2(2) 2_756 . ?
O16 Zn5 N8 151.7(2) 2_756 . ?
N7 Zn5 N8 77.8(3) . . ?
C7 O1 Zn1 125.0(5) . . ?
C8 O3 Zn2 109.4(5) . 2_666 ?
C9 O5 Zn2 113.4(5) . . ?
C10 O7 Zn3 126.2(5) . . ?
C11 O9 Zn4 98.2(5) . 2_665 ?
C11 O10 Zn4 79.9(5) . 2_665 ?
C18 O11 Zn3 135.5(5) . . ?
C18 O12 Zn2 111.4(5) . . ?
C19 O14 Zn5 138.4(5) . 2_756 ?
C20 O15 Zn5 121.9(5) . . ?
C20 O16 Zn5 115.8(4) . 2_756 ?
C21 O17 Zn1 119.4(5) . 1_645 ?
C22 O19 Zn4 131.2(5) . . ?
C22 O20 Zn3 141.2(5) . . ?
Zn1 O1W H1WA 122.3 . . ?
Zn1 O1W H1WB 102.7 . . ?
H1WA O1W H1WB 103.2 . . ?
Zn2 O2W H2WA 122.2 . . ?
Zn2 O2W H2WB 63.7 . . ?
H2WA O2W H2WB 172.9 . . ?
Zn4 O3W H3WA 97.4 . . ?
Zn4 O3W H3WB 112.2 . . ?
H3WA O3W H3WB 114.6 . . ?
C29 N1 C28 117.2(7) . . ?
C29 N1 Zn1 126.4(6) . . ?
C28 N1 Zn1 116.4(5) . . ?
C23 N2 C27 117.7(7) . . ?
C23 N2 Zn1 131.5(6) . . ?
C27 N2 Zn1 110.5(5) . . ?
C35 N3 C39 117.9(7) . . ?
C35 N3 Zn3 127.5(5) . . ?
C39 N3 Zn3 114.6(5) . . ?
C41 N4 C40 118.4(7) . . ?
C41 N4 Zn3 128.0(6) . . ?
C40 N4 Zn3 113.6(5) . . ?
C47 N5 C51 117.6(7) . . ?
C47 N5 Zn4 127.2(6) . . ?
C51 N5 Zn4 115.1(5) . . ?
C53 N6 C52 117.8(7) . . ?
C53 N6 Zn4 129.7(6) . . ?
C52 N6 Zn4 112.4(5) . . ?
C59 N7 C63 118.3(7) . . ?
C59 N7 Zn5 127.5(6) . . ?
C63 N7 Zn5 114.2(6) . . ?
C65 N8 C64 118.1(7) . . ?
C65 N8 Zn5 128.4(6) . . ?
C64 N8 Zn5 113.5(5) . . ?
C6 C1 C2 118.5(6) . . ?
C6 C1 C7 117.4(6) . . ?
C2 C1 C7 124.0(6) . . ?
C3 C2 C1 120.4(6) . . ?
C3 C2 C8 119.1(6) . . ?
C1 C2 C8 120.5(6) . . ?
C2 C3 C4 120.2(6) . . ?
C2 C3 C9 121.2(6) . . ?
C4 C3 C9 118.5(6) . . ?
C5 C4 C3 118.7(6) . . ?
C5 C4 C10 120.1(6) . . ?
C3 C4 C10 121.2(6) . . ?
C6 C5 C4 119.9(6) . . ?
C6 C5 C11 118.7(6) . . ?
C4 C5 C11 121.2(6) . . ?
C1 C6 C5 122.2(6) . . ?
C1 C6 H6 118.9 . . ?
C5 C6 H6 118.9 . . ?
O2 C7 O1 125.8(7) . . ?
O2 C7 C1 119.9(7) . . ?
O1 C7 C1 114.1(6) . . ?
O4 C8 O3 124.4(7) . . ?
O4 C8 C2 119.1(7) . . ?
O3 C8 C2 116.5(7) . . ?
O6 C9 O5 125.0(7) . . ?
O6 C9 C3 120.0(7) . . ?
O5 C9 C3 115.0(7) . . ?
O8 C10 O7 126.3(7) . . ?
O8 C10 C4 119.3(6) . . ?
O7 C10 C4 114.4(6) . . ?
O10 C11 O9 123.3(7) . . ?
O10 C11 C5 120.0(7) . . ?
O9 C11 C5 116.6(6) . . ?
O10 C11 Zn4 71.4(4) . 2_665 ?
O9 C11 Zn4 52.3(4) . 2_665 ?
C5 C11 Zn4 168.2(5) . 2_665 ?
C13 C12 C17 118.7(6) . . ?
C13 C12 C18 119.2(6) . . ?
C17 C12 C18 121.9(6) . . ?
C14 C13 C12 121.8(6) . . ?
C14 C13 C19 119.7(6) . . ?
C12 C13 C19 118.5(6) . . ?
C13 C14 C15 119.3(6) . . ?
C13 C14 C20 119.6(6) . . ?
C15 C14 C20 120.9(6) . . ?
C16 C15 C14 118.5(6) . . ?
C16 C15 C21 118.2(6) . . ?
C14 C15 C21 123.0(6) . . ?
C15 C16 C17 122.8(6) . . ?
C15 C16 H16 118.6 . . ?
C17 C16 H16 118.6 . . ?
C16 C17 C12 118.9(6) . . ?
C16 C17 C22 115.9(6) . . ?
C12 C17 C22 124.6(6) . . ?
O11 C18 O12 124.2(7) . . ?
O11 C18 C12 120.3(6) . . ?
O12 C18 C12 115.5(6) . . ?
O13 C19 O14 123.9(7) . . ?
O13 C19 C13 118.3(7) . . ?
O14 C19 C13 117.7(7) . . ?
O16 C20 O15 126.6(6) . . ?
O16 C20 C14 116.4(6) . . ?
O15 C20 C14 117.0(6) . . ?
O18 C21 O17 125.1(7) . . ?
O18 C21 C15 118.8(7) . . ?
O17 C21 C15 116.0(7) . . ?
O20 C22 O19 124.2(6) . . ?
O20 C22 C17 123.4(7) . . ?
O19 C22 C17 112.3(6) . . ?
N2 C23 C24 123.6(8) . . ?
N2 C23 H23 118.2 . . ?
C24 C23 H23 118.2 . . ?
C25 C24 C23 119.4(9) . . ?
C25 C24 H24 120.3 . . ?
C23 C24 H24 120.3 . . ?
C24 C25 C26 119.0(8) . . ?
C24 C25 H25 120.5 . . ?
C26 C25 H25 120.5 . . ?
C25 C26 C27 117.6(8) . . ?
C25 C26 C34 123.5(8) . . ?
C27 C26 C34 118.9(8) . . ?
N2 C27 C26 122.7(8) . . ?
N2 C27 C28 118.2(7) . . ?
C26 C27 C28 119.1(8) . . ?
N1 C28 C32 122.5(8) . . ?
N1 C28 C27 116.5(7) . . ?
C32 C28 C27 121.0(8) . . ?
N1 C29 C30 124.7(9) . . ?
N1 C29 H29 117.7 . . ?
C30 C29 H29 117.7 . . ?
C31 C30 C29 118.3(9) . . ?
C31 C30 H30 120.9 . . ?
C29 C30 H30 120.9 . . ?
C30 C31 C32 119.4(9) . . ?
C30 C31 H31 120.3 . . ?
C32 C31 H31 120.3 . . ?
C28 C32 C31 117.9(8) . . ?
C28 C32 C33 118.4(9) . . ?
C31 C32 C33 123.7(9) . . ?
C34 C33 C32 121.6(9) . . ?
C34 C33 H33 119.2 . . ?
C32 C33 H33 119.2 . . ?
C33 C34 C26 121.0(8) . . ?
C33 C34 H34 119.5 . . ?
C26 C34 H34 119.5 . . ?
N3 C35 C36 122.8(8) . . ?
N3 C35 H35 118.6 . . ?
C36 C35 H35 118.6 . . ?
C37 C36 C35 118.7(9) . . ?
C37 C36 H36 120.6 . . ?
C35 C36 H36 120.6 . . ?
C36 C37 C38 120.7(8) . . ?
C36 C37 H37 119.6 . . ?
C38 C37 H37 119.6 . . ?
C39 C38 C37 115.8(8) . . ?
C39 C38 C46 119.4(9) . . ?
C37 C38 C46 124.8(8) . . ?
N3 C39 C38 124.0(8) . . ?
N3 C39 C40 116.3(7) . . ?
C38 C39 C40 119.6(8) . . ?
N4 C40 C44 123.3(8) . . ?
N4 C40 C39 117.4(7) . . ?
C44 C40 C39 119.4(8) . . ?
N4 C41 C42 121.9(9) . . ?
N4 C41 H41 119.1 . . ?
C42 C41 H41 119.1 . . ?
C43 C42 C41 119.4(9) . . ?
C43 C42 H42 120.3 . . ?
C41 C42 H42 120.3 . . ?
C42 C43 C44 120.6(9) . . ?
C42 C43 H43 119.7 . . ?
C44 C43 H43 119.7 . . ?
C43 C44 C40 116.5(8) . . ?
C43 C44 C45 124.7(9) . . ?
C40 C44 C45 118.8(8) . . ?
C46 C45 C44 122.2(9) . . ?
C46 C45 H45 118.9 . . ?
C44 C45 H45 118.9 . . ?
C45 C46 C38 120.5(8) . . ?
C45 C46 H46 119.7 . . ?
C38 C46 H46 119.7 . . ?
N5 C47 C48 122.2(10) . . ?
N5 C47 H47 118.9 . . ?
C48 C47 H47 118.9 . . ?
C49 C48 C47 118.8(10) . . ?
C49 C48 H48 120.6 . . ?
C47 C48 H48 120.6 . . ?
C48 C49 C50 121.1(10) . . ?
C48 C49 H49 119.4 . . ?
C50 C49 H49 119.4 . . ?
C49 C50 C51 117.8(10) . . ?
C49 C50 C58 123.0(10) . . ?
C51 C50 C58 119.2(10) . . ?
N5 C51 C50 122.5(8) . . ?
N5 C51 C52 117.6(7) . . ?
C50 C51 C52 119.8(8) . . ?
N6 C52 C56 123.1(9) . . ?
N6 C52 C51 117.4(7) . . ?
C56 C52 C51 119.5(8) . . ?
N6 C53 C54 123.3(10) . . ?
N6 C53 H53 118.4 . . ?
C54 C53 H53 118.4 . . ?
C55 C54 C53 119.2(10) . . ?
C55 C54 H54 120.4 . . ?
C53 C54 H54 120.4 . . ?
C54 C55 C56 119.4(10) . . ?
C54 C55 H55 120.3 . . ?
C56 C55 H55 120.3 . . ?
C52 C56 C55 117.2(10) . . ?
C52 C56 C57 118.7(10) . . ?
C55 C56 C57 124.1(10) . . ?
C58 C57 C56 123.0(11) . . ?
C58 C57 H57 118.5 . . ?
C56 C57 H57 118.5 . . ?
C57 C58 C50 119.7(10) . . ?
C57 C58 H58 120.2 . . ?
C50 C58 H58 120.2 . . ?
N7 C59 C60 123.1(9) . . ?
N7 C59 H59 118.4 . . ?
C60 C59 H59 118.4 . . ?
C61 C60 C59 119.4(10) . . ?
C61 C60 H60 120.3 . . ?
C59 C60 H60 120.3 . . ?
C60 C61 C62 119.2(9) . . ?
C60 C61 H61 120.4 . . ?
C62 C61 H61 120.4 . . ?
C61 C62 C63 117.6(8) . . ?
C61 C62 C70 125.3(9) . . ?
C63 C62 C70 117.1(9) . . ?
N7 C63 C62 122.2(8) . . ?
N7 C63 C64 117.4(7) . . ?
C62 C63 C64 120.4(8) . . ?
N8 C64 C68 123.5(8) . . ?
N8 C64 C63 117.0(7) . . ?
C68 C64 C63 119.4(8) . . ?
N8 C65 C66 122.3(9) . . ?
N8 C65 H65 118.9 . . ?
C66 C65 H65 118.9 . . ?
C67 C66 C65 119.1(9) . . ?
C67 C66 H66 120.5 . . ?
C65 C66 H66 120.5 . . ?
C66 C67 C68 120.2(9) . . ?
C66 C67 H67 119.9 . . ?
C68 C67 H67 119.9 . . ?
C67 C68 C64 116.8(8) . . ?
C67 C68 C69 123.5(9) . . ?
C64 C68 C69 119.7(9) . . ?
C70 C69 C68 121.1(9) . . ?
C70 C69 H69 119.4 . . ?
C68 C69 H69 119.4 . . ?
C69 C70 C62 122.3(9) . . ?
C69 C70 H70 118.9 . . ?
C62 C70 H70 118.9 . . ?

loop_
_geom_bond_atom_site_label_1
_geom_bond_atom_site_label_2
_geom_bond_distance
_geom_bond_site_symmetry_2
_geom_bond_publ_flag
Zn1 O17 1.955(5) 1_465 ?
Zn1 O1 1.972(5) . ?
Zn1 N1 2.051(6) . ?
Zn1 O1W 2.119(5) . ?
Zn1 N2 2.226(6) . ?
Zn2 O5 1.931(5) . ?
Zn2 O3 1.950(5) 2_666 ?
Zn2 O12 2.012(5) . ?
Zn2 O2W 2.050(4) . ?
Zn2 H2WB 1.8387 . ?
Zn3 O7 1.950(5) . ?
Zn3 O20 2.000(5) . ?
Zn3 O11 2.041(5) . ?
Zn3 N3 2.097(6) . ?
Zn3 N4 2.120(6) . ?
Zn4 O19 1.965(5) . ?
Zn4 O9 2.035(5) 2_665 ?
Zn4 O3W 2.084(4) . ?
Zn4 N5 2.097(6) . ?
Zn4 N6 2.202(6) . ?
Zn4 O10 2.452(6) 2_665 ?
Zn4 C11 2.546(8) 2_665 ?
Zn5 O15 1.997(5) . ?
Zn5 O14 2.026(5) 2_756 ?
Zn5 O16 2.074(5) 2_756 ?
Zn5 N7 2.101(7) . ?
Zn5 N8 2.125(6) . ?
O1 C7 1.257(8) . ?
O2 C7 1.223(9) . ?
O3 C8 1.281(9) . ?
O3 Zn2 1.950(5) 2_666 ?
O4 C8 1.239(9) . ?
O5 C9 1.270(9) . ?
O6 C9 1.224(9) . ?
O7 C10 1.264(8) . ?
O8 C10 1.224(8) . ?
O9 C11 1.267(9) . ?
O9 Zn4 2.035(5) 2_665 ?
O10 C11 1.244(9) . ?
O10 Zn4 2.452(6) 2_665 ?
O11 C18 1.246(8) . ?
O12 C18 1.257(8) . ?
O13 C19 1.244(9) . ?
O14 C19 1.265(8) . ?
O14 Zn5 2.026(5) 2_756 ?
O15 C20 1.256(8) . ?
O16 C20 1.238(8) . ?
O16 Zn5 2.074(5) 2_756 ?
O17 C21 1.275(8) . ?
O17 Zn1 1.955(5) 1_645 ?
O18 C21 1.215(9) . ?
O19 C22 1.263(9) . ?
O20 C22 1.243(8) . ?
O1W H1WA 0.8522 . ?
O1W H1WB 0.8501 . ?
O2W H2WA 0.8502 . ?
O2W H2WB 0.8492 . ?
O3W H3WA 0.9490 . ?
O3W H3WB 0.8500 . ?
O7W O7W 1.09(3) 2_566 ?
N1 C29 1.303(10) . ?
N1 C28 1.370(10) . ?
N2 C23 1.320(10) . ?
N2 C27 1.347(10) . ?
N3 C35 1.323(9) . ?
N3 C39 1.358(9) . ?
N4 C41 1.341(10) . ?
N4 C40 1.350(10) . ?
N5 C47 1.333(10) . ?
N5 C51 1.364(10) . ?
N6 C53 1.312(10) . ?
N6 C52 1.347(10) . ?
N7 C59 1.324(10) . ?
N7 C63 1.349(10) . ?
N8 C65 1.332(10) . ?
N8 C64 1.350(10) . ?
C1 C6 1.375(9) . ?
C1 C2 1.400(9) . ?
C1 C7 1.515(9) . ?
C2 C3 1.398(9) . ?
C2 C8 1.520(10) . ?
C3 C4 1.407(9) . ?
C3 C9 1.522(9) . ?
C4 C5 1.397(9) . ?
C4 C10 1.501(9) . ?
C5 C6 1.385(9) . ?
C5 C11 1.497(10) . ?
C6 H6 0.9300 . ?
C11 Zn4 2.546(8) 2_665 ?
C12 C13 1.391(9) . ?
C12 C17 1.398(9) . ?
C12 C18 1.515(9) . ?
C13 C14 1.389(9) . ?
C13 C19 1.522(10) . ?
C14 C15 1.404(9) . ?
C14 C20 1.518(9) . ?
C15 C16 1.372(9) . ?
C15 C21 1.506(10) . ?
C16 C17 1.388(9) . ?
C16 H16 0.9300 . ?
C17 C22 1.510(9) . ?
C23 C24 1.398(12) . ?
C23 H23 0.9300 . ?
C24 C25 1.359(13) . ?
C24 H24 0.9300 . ?
C25 C26 1.406(12) . ?
C25 H25 0.9300 . ?
C26 C27 1.418(11) . ?
C26 C34 1.438(12) . ?
C27 C28 1.437(11) . ?
C28 C32 1.395(11) . ?
C29 C30 1.400(12) . ?
C29 H29 0.9300 . ?
C30 C31 1.362(13) . ?
C30 H30 0.9300 . ?
C31 C32 1.405(13) . ?
C31 H31 0.9300 . ?
C32 C33 1.438(12) . ?
C33 C34 1.350(13) . ?
C33 H33 0.9300 . ?
C34 H34 0.9300 . ?
C35 C36 1.393(11) . ?
C35 H35 0.9300 . ?
C36 C37 1.370(13) . ?
C36 H36 0.9300 . ?
C37 C38 1.405(12) . ?
C37 H37 0.9300 . ?
C38 C39 1.393(11) . ?
C38 C46 1.433(12) . ?
C39 C40 1.429(11) . ?
C40 C44 1.412(11) . ?
C41 C42 1.414(12) . ?
C41 H41 0.9300 . ?
C42 C43 1.349(13) . ?
C42 H42 0.9300 . ?
C43 C44 1.412(12) . ?
C43 H43 0.9300 . ?
C44 C45 1.413(12) . ?
C45 C46 1.328(13) . ?
C45 H45 0.9300 . ?
C46 H46 0.9300 . ?
C47 C48 1.407(13) . ?
C47 H47 0.9300 . ?
C48 C49 1.353(15) . ?
C48 H48 0.9300 . ?
C49 C50 1.361(15) . ?
C49 H49 0.9300 . ?
C50 C51 1.401(11) . ?
C50 C58 1.423(15) . ?
C51 C52 1.437(11) . ?
C52 C56 1.382(12) . ?
C53 C54 1.379(13) . ?
C53 H53 0.9300 . ?
C54 C55 1.353(15) . ?
C54 H54 0.9300 . ?
C55 C56 1.402(15) . ?
C55 H55 0.9300 . ?
C56 C57 1.418(14) . ?
C57 C58 1.339(16) . ?
C57 H57 0.9300 . ?
C58 H58 0.9300 . ?
C59 C60 1.380(13) . ?
C59 H59 0.9300 . ?
C60 C61 1.374(14) . ?
C60 H60 0.9300 . ?
C61 C62 1.391(13) . ?
C61 H61 0.9300 . ?
C62 C63 1.415(11) . ?
C62 C70 1.441(13) . ?
C63 C64 1.419(11) . ?
C64 C68 1.402(10) . ?
C65 C66 1.401(12) . ?
C65 H65 0.9300 . ?
C66 C67 1.370(14) . ?
C66 H66 0.9300 . ?
C67 C68 1.395(13) . ?
C67 H67 0.9300 . ?
C68 C69 1.410(13) . ?
C69 C70 1.325(14) . ?
C69 H69 0.9300 . ?
C70 H70 0.9300 . ?

loop_
_geom_hbond_atom_site_label_D
_geom_hbond_atom_site_label_H
_geom_hbond_atom_site_label_A
_geom_hbond_distance_DH
_geom_hbond_distance_HA
_geom_hbond_distance_DA
_geom_hbond_angle_DHA
_geom_hbond_site_symmetry_A
O1W H1WA O2 0.85 2.31 2.851(8) 121.9 .
O1W H1WB O14 0.85 2.25 2.880(7) 130.7 2_666
O2W H2WA O13 0.85 2.25 2.848(7) 127.6 .
O2W H2WB O4 0.85 2.12 2.969(7) 179.8 2_666
O3W H3WB O8 0.85 2.21 2.794(7) 125.6 .
O3W H3WA O5W 0.95 2.42 3.348(14) 166.7 .
